data_4331335
loop_
_publ_author_name
'Ming-Yan Chung'
'Chi-Shen Lee'

_publ_contact_author_address
;Department of Applied Chemistry, National Chiao Tung University, 
1001 University Rd., Hsinchu 30010, Taiwan.
;
_publ_contact_author_email chishen@mail.nctu.edu.tw
_publ_contact_author_fax 886-3-5723764
_publ_contact_author_name 'Chi-Shen Lee'
_publ_contact_author_phone 886-3-5712121
_publ_section_title
;
 Multinary Selenides with Unusual Coordination Environment of Bismuth
;
_journal_name_full 'Inorganic Chemistry'
_journal_page_first 13328
_journal_page_last 13333
_journal_paper_doi 10.1021/ic302027b
_journal_volume 51
_journal_year 2012
_chemical_formula_sum 'Ba3 Sb2 Se8 Sn'
_chemical_formula_weight 1405.89
_chemical_name_common 'Ba3 Sn Sb2 Se8'
_chemical_name_systematic
; 
Ba3 Sn Sb2 Se8 
;
_space_group_IT_number 62
_symmetry_cell_setting orthorhombic
_symmetry_space_group_name_Hall '-P 2ac 2n'
_symmetry_space_group_name_H-M 'P n m a'
_atom_sites_solution_hydrogens none
_atom_sites_solution_primary direct
_atom_sites_solution_secondary difmap
_audit_creation_method 'APEX2 v2008.6-1'
_cell_angle_alpha 90.00
_cell_angle_beta 90.00
_cell_angle_gamma 90.00
_cell_formula_units_Z 4
_cell_length_a 12.715(3)
_cell_length_b 4.5509(9)
_cell_length_c 29.660(6)
_cell_measurement_reflns_used 3324
_cell_measurement_temperature 273(2)
_cell_measurement_theta_max 56.36
_cell_measurement_theta_min 2.74
_cell_volume 1716.3(6)
_computing_cell_refinement 'SAINT V7.60A (Bruker AXS)'
_computing_data_collection APEX2
_computing_data_reduction 'SAINT V7.60A (Bruker AXS)'
_computing_structure_refinement 'SHELXL-97 (Sheldrick, 1997)'
_computing_structure_solution 'SHELXS-97 (Sheldrick, 1990)'
_diffrn_ambient_temperature 273(2)
_diffrn_measured_fraction_theta_full 0.999
_diffrn_measured_fraction_theta_max 0.999
_diffrn_measurement_device_type CCD
_diffrn_measurement_method 'profile data from \q/2\q scans'
_diffrn_radiation_monochromator graphite
_diffrn_radiation_source 'fine-focus sealed tube'
_diffrn_radiation_type MoK\a
_diffrn_radiation_wavelength 0.71073
_diffrn_reflns_av_R_equivalents 0.0414
_diffrn_reflns_av_sigmaI/netI 0.0232
_diffrn_reflns_limit_h_max 16
_diffrn_reflns_limit_h_min -16
_diffrn_reflns_limit_k_max 6
_diffrn_reflns_limit_k_min -6
_diffrn_reflns_limit_l_max 39
_diffrn_reflns_limit_l_min -39
_diffrn_reflns_number 18927
_diffrn_reflns_theta_full 28.28
_diffrn_reflns_theta_max 28.28
_diffrn_reflns_theta_min 1.37
_exptl_absorpt_coefficient_mu 28.242
_exptl_absorpt_correction_T_max 0.323
_exptl_absorpt_correction_T_min 0.268
_exptl_absorpt_correction_type multi-scan
_exptl_crystal_colour black
_exptl_crystal_density_diffrn 5.441
_exptl_crystal_description rod
_exptl_crystal_F_000 2368
_exptl_crystal_size_max 0.12
_exptl_crystal_size_mid 0.04
_exptl_crystal_size_min 0.04
_refine_diff_density_max 3.642
_refine_diff_density_min -5.016
_refine_diff_density_rms 0.633
_refine_ls_extinction_method none
_refine_ls_goodness_of_fit_ref 1.090
_refine_ls_hydrogen_treatment none
_refine_ls_matrix_type full
_refine_ls_number_parameters 95
_refine_ls_number_reflns 2381
_refine_ls_number_restraints 0
_refine_ls_restrained_S_all 1.090
_refine_ls_R_factor_all 0.0560
_refine_ls_R_factor_gt 0.0448
_refine_ls_shift/su_max 0.002
_refine_ls_shift/su_mean 0.000
_refine_ls_structure_factor_coef Fsqd
_refine_ls_weighting_details 'calc w=1/[\s^2^(Fo^2^)+(0.0352P)^2^+68.2101P] where P=(Fo^2^+2Fc^2^)/3'
_refine_ls_weighting_scheme calc
_refine_ls_wR_factor_gt 0.1014
_refine_ls_wR_factor_ref 0.1092
_reflns_number_gt 2011
_reflns_number_total 2381
_reflns_threshold_expression >2sigma(I)
_cod_data_source_file ic302027b_si_002_5.cif
_cod_data_source_block basnsb
_cod_database_code 4331335

loop_
_symmetry_equiv_pos_as_xyz
'x, y, z'
'-x+1/2, -y, z+1/2'
'-x, y+1/2, -z'
'x+1/2, -y+1/2, -z+1/2'
'-x, -y, -z'
'x-1/2, y, -z-1/2'
'x, -y-1/2, z'
'-x-1/2, y-1/2, z-1/2'

loop_
_atom_site_label
_atom_site_type_symbol
_atom_site_fract_x
_atom_site_fract_y
_atom_site_fract_z
_atom_site_U_iso_or_equiv
_atom_site_adp_type
_atom_site_occupancy
_atom_site_symmetry_multiplicity
_atom_site_calc_flag
_atom_site_refinement_flags
Ba1 Ba 0.46117(6) 0.2500 0.91621(3) 0.02804(18) Uani 0.9342(18) 2 d SP
Ba2 Ba 0.79606(5) 0.2500 0.84381(2) 0.01989(13) Uani 1 2 d S
Ba3 Ba 1.16784(5) 0.2500 0.81444(2) 0.02181(13) Uani 1 2 d S
Sn4 Sn 0.92831(8) -0.2500 0.71391(3) 0.0434(2) Uani 1 2 d S
Sb5 Sb 1.04150(6) -0.2500 0.93079(3) 0.0395(2) Uani 1 2 d S
Sb6 Sb 0.73669(6) -0.2500 0.97186(3) 0.0403(2) Uani 1 2 d S
Se1 Se 0.64558(8) -0.2500 0.89262(4) 0.0228(2) Uani 1 2 d S
Se2 Se 0.99164(8) -0.2500 0.84492(3) 0.0210(2) Uani 1 2 d S
Se3 Se 0.33044(10) -0.2500 0.86003(5) 0.0376(3) Uani 1 2 d S
Se4 Se 0.17165(11) 0.2500 0.92600(5) 0.0653(6) Uani 1 2 d S
Se5 Se 0.76277(9) -0.2500 0.76156(3) 0.0242(2) Uani 1 2 d S
Se6 Se 0.88355(12) 0.1614(4) 0.95207(5) 0.0328(4) Uani 0.50 1 d P
Se7 Se 0.61603(17) 0.2500 0.00517(5) 0.0761(7) Uani 1 2 d S
Se8 Se 0.53497(11) 0.2500 0.78496(5) 0.0676(6) Uani 1 2 d S
Ba1A Ba 0.4965(10) 0.2500 0.9426(6) 0.048(4) Uani 0.0658(18) 2 d SP

loop_
_atom_site_aniso_label
_atom_site_aniso_U_11
_atom_site_aniso_U_22
_atom_site_aniso_U_33
_atom_site_aniso_U_23
_atom_site_aniso_U_13
_atom_site_aniso_U_12
Ba1 0.0324(4) 0.0193(3) 0.0324(4) 0.000 -0.0034(3) 0.000
Ba2 0.0239(3) 0.0157(2) 0.0201(3) 0.000 0.0010(2) 0.000
Ba3 0.0238(3) 0.0179(3) 0.0237(3) 0.000 -0.0008(2) 0.000
Sn4 0.0505(5) 0.0290(4) 0.0508(5) 0.000 0.0258(4) 0.000
Sb5 0.0293(4) 0.0636(6) 0.0256(4) 0.000 -0.0021(3) 0.000
Sb6 0.0270(4) 0.0642(6) 0.0297(4) 0.000 -0.0011(3) 0.000
Se1 0.0233(4) 0.0201(4) 0.0249(5) 0.000 0.0022(4) 0.000
Se2 0.0195(4) 0.0193(4) 0.0241(5) 0.000 -0.0007(4) 0.000
Se3 0.0389(6) 0.0301(6) 0.0439(6) 0.000 -0.0234(5) 0.000
Se4 0.0301(6) 0.1379(18) 0.0278(6) 0.000 -0.0042(5) 0.000
Se5 0.0318(5) 0.0257(5) 0.0151(4) 0.000 -0.0013(4) 0.000
Se6 0.0293(6) 0.0454(11) 0.0238(6) -0.0052(6) 0.0028(6) -0.0130(6)
Se7 0.0801(12) 0.1252(18) 0.0231(7) 0.000 0.0024(7) 0.000
Se8 0.0240(6) 0.1419(18) 0.0369(7) 0.000 0.0058(5) 0.000
Ba1A 0.035(6) 0.041(7) 0.069(9) 0.000 0.004(6) 0.000

loop_
_atom_type_symbol
_atom_type_description
_atom_type_scat_dispersion_real
_atom_type_scat_dispersion_imag
_atom_type_scat_source
Se Se -0.0929 2.2259 'International Tables Vol C Tables 4.2.6.8 and 6.1.1.4'
Sn Sn -0.6537 1.4246 'International Tables Vol C Tables 4.2.6.8 and 6.1.1.4'
Sb Sb -0.5866 1.5461 'International Tables Vol C Tables 4.2.6.8 and 6.1.1.4'
Ba Ba -0.3244 2.2819 'International Tables Vol C Tables 4.2.6.8 and 6.1.1.4'

loop_
_geom_angle_atom_site_label_1
_geom_angle_atom_site_label_2
_geom_angle_atom_site_label_3
_geom_angle
_geom_angle_site_symmetry_1
_geom_angle_site_symmetry_3
Ba1A Ba1 Se3 133.9(2) . .
Ba1A Ba1 Se3 133.9(2) . 1_565
Se3 Ba1 Se3 88.06(4) . 1_565
Ba1A Ba1 Se7 6.9(9) . 1_556
Se3 Ba1 Se7 135.37(2) . 1_556
Se3 Ba1 Se7 135.37(2) 1_565 1_556
Ba1A Ba1 Se1 80.4(6) . 1_565
Se3 Ba1 Se1 136.31(4) . 1_565
Se3 Ba1 Se1 77.08(3) 1_565 1_565
Se7 Ba1 Se1 75.41(3) 1_556 1_565
Ba1A Ba1 Se1 80.4(6) . .
Se3 Ba1 Se1 77.08(3) . .
Se3 Ba1 Se1 136.31(4) 1_565 .
Se7 Ba1 Se1 75.41(3) 1_556 .
Se1 Ba1 Se1 85.84(3) 1_565 .
Ba1A Ba1 Se7 63.2(6) . 5_666
Se3 Ba1 Se7 131.85(5) . 5_666
Se3 Ba1 Se7 74.79(4) 1_565 5_666
Se7 Ba1 Se7 67.87(5) 1_556 5_666
Se1 Ba1 Se7 83.71(3) 1_565 5_666
Se1 Ba1 Se7 143.25(4) . 5_666
Ba1A Ba1 Se7 63.2(6) . 5_656
Se3 Ba1 Se7 74.79(4) . 5_656
Se3 Ba1 Se7 131.85(5) 1_565 5_656
Se7 Ba1 Se7 67.87(5) 1_556 5_656
Se1 Ba1 Se7 143.25(4) 1_565 5_656
Se1 Ba1 Se7 83.71(3) . 5_656
Se7 Ba1 Se7 83.93(4) 5_666 5_656
Ba1A Ba1 Se4 115.3(9) . .
Se3 Ba1 Se4 62.21(3) . .
Se3 Ba1 Se4 62.21(3) 1_565 .
Se7 Ba1 Se4 122.22(5) 1_556 .
Se1 Ba1 Se4 135.727(19) 1_565 .
Se1 Ba1 Se4 135.727(19) . .
Se7 Ba1 Se4 70.04(4) 5_666 .
Se7 Ba1 Se4 70.03(4) 5_656 .
Ba1A Ba1 Ba1 90.000(7) . 1_565
Se3 Ba1 Ba1 134.032(19) . 1_565
Se3 Ba1 Ba1 45.968(19) 1_565 1_565
Se7 Ba1 Ba1 90.0 1_556 1_565
Se1 Ba1 Ba1 47.079(17) 1_565 1_565
Se1 Ba1 Ba1 132.921(17) . 1_565
Se7 Ba1 Ba1 48.04(2) 5_666 1_565
Se7 Ba1 Ba1 131.96(2) 5_656 1_565
Se4 Ba1 Ba1 90.0 . 1_565
Ba1A Ba1 Ba1 90.000(7) . 1_545
Se3 Ba1 Ba1 45.968(19) . 1_545
Se3 Ba1 Ba1 134.032(19) 1_565 1_545
Se7 Ba1 Ba1 90.0 1_556 1_545
Se1 Ba1 Ba1 132.921(17) 1_565 1_545
Se1 Ba1 Ba1 47.079(17) . 1_545
Se7 Ba1 Ba1 131.96(2) 5_666 1_545
Se7 Ba1 Ba1 48.04(2) 5_656 1_545
Se4 Ba1 Ba1 90.0 . 1_545
Ba1 Ba1 Ba1 180.0 1_565 1_545
Ba1A Ba1 Ba1A 78.8(2) . 1_565
Se3 Ba1 Ba1A 144.78(19) . 1_565
Se3 Ba1 Ba1A 56.86(19) 1_565 1_565
Se7 Ba1 Ba1A 78.9(2) 1_556 1_565
Se1 Ba1 Ba1A 45.54(17) 1_565 1_565
Se1 Ba1 Ba1A 129.45(17) . 1_565
Se7 Ba1 Ba1A 41.95(19) 5_666 1_565
Se7 Ba1 Ba1A 124.6(2) 5_656 1_565
Se4 Ba1 Ba1A 94.77(16) . 1_565
Ba1 Ba1 Ba1A 11.2(2) 1_565 1_565
Ba1 Ba1 Ba1A 168.8(2) 1_545 1_565
Se1 Ba2 Se1 86.96(3) . 1_565
Se1 Ba2 Se5 77.24(3) . .
Se1 Ba2 Se5 135.27(3) 1_565 .
Se1 Ba2 Se5 135.27(3) . 1_565
Se1 Ba2 Se5 77.24(3) 1_565 1_565
Se5 Ba2 Se5 85.17(3) . 1_565
Se1 Ba2 Se2 152.51(3) . 1_565
Se1 Ba2 Se2 87.60(2) 1_565 1_565
Se5 Ba2 Se2 123.83(3) . 1_565
Se5 Ba2 Se2 69.09(3) 1_565 1_565
Se1 Ba2 Se2 87.60(2) . .
Se1 Ba2 Se2 152.51(3) 1_565 .
Se5 Ba2 Se2 69.09(3) . .
Se5 Ba2 Se2 123.83(3) 1_565 .
Se2 Ba2 Se2 84.91(3) 1_565 .
Se1 Ba2 Se6 72.31(3) . .
Se1 Ba2 Se6 81.86(4) 1_565 .
Se5 Ba2 Se6 129.93(3) . .
Se5 Ba2 Se6 143.26(3) 1_565 .
Se2 Ba2 Se6 80.25(3) 1_565 .
Se2 Ba2 Se6 70.82(3) . .
Se1 Ba2 Se6 81.86(4) . 7_565
Se1 Ba2 Se6 72.31(3) 1_565 7_565
Se5 Ba2 Se6 143.26(3) . 7_565
Se5 Ba2 Se6 129.93(3) 1_565 7_565
Se2 Ba2 Se6 70.82(3) 1_565 7_565
Se2 Ba2 Se6 80.25(3) . 7_565
Se6 Ba2 Se6 13.54(6) . 7_565
Se1 Ba2 Se8 72.04(3) . .
Se1 Ba2 Se8 72.04(3) 1_565 .
Se5 Ba2 Se8 63.32(3) . .
Se5 Ba2 Se8 63.32(3) 1_565 .
Se2 Ba2 Se8 131.11(2) 1_565 .
Se2 Ba2 Se8 131.11(2) . .
Se6 Ba2 Se8 136.42(4) . .
Se6 Ba2 Se8 136.42(4) 7_565 .
Se1 Ba2 Ba2 46.519(16) . 1_545
Se1 Ba2 Ba2 133.481(16) 1_565 1_545
Se5 Ba2 Ba2 47.417(15) . 1_545
Se5 Ba2 Ba2 132.583(16) 1_565 1_545
Se2 Ba2 Ba2 132.456(15) 1_565 1_545
Se2 Ba2 Ba2 47.544(16) . 1_545
Se6 Ba2 Ba2 83.23(3) . 1_545
Se6 Ba2 Ba2 96.77(3) 7_565 1_545
Se8 Ba2 Ba2 90.0 . 1_545
Se1 Ba2 Ba2 133.481(16) . 1_565
Se1 Ba2 Ba2 46.519(16) 1_565 1_565
Se5 Ba2 Ba2 132.583(15) . 1_565
Se5 Ba2 Ba2 47.417(15) 1_565 1_565
Se2 Ba2 Ba2 47.544(16) 1_565 1_565
Se2 Ba2 Ba2 132.456(15) . 1_565
Se6 Ba2 Ba2 96.77(3) . 1_565
Se6 Ba2 Ba2 83.23(3) 7_565 1_565
Se8 Ba2 Ba2 90.0 . 1_565
Ba2 Ba2 Ba2 180.00(3) 1_545 1_565
Se1 Ba2 Ba1 44.456(16) . .
Se1 Ba2 Ba1 44.456(16) 1_565 .
Se5 Ba2 Ba1 102.37(2) . .
Se5 Ba2 Ba1 102.37(2) 1_565 .
Se2 Ba2 Ba1 130.867(19) 1_565 .
Se2 Ba2 Ba1 130.867(19) . .
Se6 Ba2 Ba1 82.40(3) . .
Se6 Ba2 Ba1 82.40(3) 7_565 .
Se8 Ba2 Ba1 54.49(3) . .
Ba2 Ba2 Ba1 90.0 1_545 .
Ba2 Ba2 Ba1 90.0 1_565 .
Se4 Ba3 Se2 74.78(3) 1_655 .
Se4 Ba3 Se2 74.78(3) 1_655 1_565
Se2 Ba3 Se2 86.57(3) . 1_565
Se4 Ba3 Se3 65.70(3) 1_655 1_665
Se2 Ba3 Se3 140.39(4) . 1_665
Se2 Ba3 Se3 80.87(3) 1_565 1_665
Se4 Ba3 Se3 65.70(3) 1_655 1_655
Se2 Ba3 Se3 80.87(3) . 1_655
Se2 Ba3 Se3 140.39(4) 1_565 1_655
Se3 Ba3 Se3 85.30(3) 1_665 1_655
Se4 Ba3 Se8 151.03(4) 1_655 6_657
Se2 Ba3 Se8 84.30(3) . 6_657
Se2 Ba3 Se8 84.30(3) 1_565 6_657
Se3 Ba3 Se8 130.95(2) 1_665 6_657
Se3 Ba3 Se8 130.95(2) 1_655 6_657
Se4 Ba3 Se5 130.79(2) 1_655 6_657
Se2 Ba3 Se5 87.80(2) . 6_657
Se2 Ba3 Se5 150.84(3) 1_565 6_657
Se3 Ba3 Se5 119.89(4) 1_665 6_657
Se3 Ba3 Se5 66.28(3) 1_655 6_657
Se8 Ba3 Se5 66.67(3) 6_657 6_657
Se4 Ba3 Se5 130.79(2) 1_655 6_667
Se2 Ba3 Se5 150.84(3) . 6_667
Se2 Ba3 Se5 87.80(2) 1_565 6_667
Se3 Ba3 Se5 66.28(3) 1_665 6_667
Se3 Ba3 Se5 119.89(4) 1_655 6_667
Se8 Ba3 Se5 66.67(3) 6_657 6_667
Se5 Ba3 Se5 83.33(3) 6_657 6_667
Se4 Ba3 Ba3 90.0 1_655 1_545
Se2 Ba3 Ba3 46.715(16) . 1_545
Se2 Ba3 Ba3 133.285(16) 1_565 1_545
Se3 Ba3 Ba3 132.648(17) 1_665 1_545
Se3 Ba3 Ba3 47.352(17) 1_655 1_545
Se8 Ba3 Ba3 90.0 6_657 1_545
Se5 Ba3 Ba3 48.336(15) 6_657 1_545
Se5 Ba3 Ba3 131.664(15) 6_667 1_545
Se4 Ba3 Ba3 90.0 1_655 1_565
Se2 Ba3 Ba3 133.285(16) . 1_565
Se2 Ba3 Ba3 46.715(16) 1_565 1_565
Se3 Ba3 Ba3 47.352(17) 1_665 1_565
Se3 Ba3 Ba3 132.648(17) 1_655 1_565
Se8 Ba3 Ba3 90.0 6_657 1_565
Se5 Ba3 Ba3 131.664(15) 6_657 1_565
Se5 Ba3 Ba3 48.336(15) 6_667 1_565
Ba3 Ba3 Ba3 180.00(3) 1_545 1_565
Se4 Ba3 Ba1 50.18(3) 1_655 1_655
Se2 Ba3 Ba1 110.70(2) . 1_655
Se2 Ba3 Ba1 110.70(2) 1_565 1_655
Se3 Ba3 Ba1 42.965(17) 1_665 1_655
Se3 Ba3 Ba1 42.965(17) 1_655 1_655
Se8 Ba3 Ba1 158.80(3) 6_657 1_655
Se5 Ba3 Ba1 98.06(3) 6_657 1_655
Se5 Ba3 Ba1 98.06(3) 6_667 1_655
Ba3 Ba3 Ba1 90.0 1_545 1_655
Ba3 Ba3 Ba1 90.0 1_565 1_655
Se4 Ba3 Ba2 80.40(3) 1_655 .
Se2 Ba3 Ba2 44.500(16) . .
Se2 Ba3 Ba2 44.500(16) 1_565 .
Se3 Ba3 Ba2 122.17(3) 1_665 .
Se3 Ba3 Ba2 122.17(3) 1_655 .
Se8 Ba3 Ba2 70.63(3) 6_657 .
Se5 Ba3 Ba2 117.79(2) 6_657 .
Se5 Ba3 Ba2 117.79(2) 6_667 .
Ba3 Ba3 Ba2 90.0 1_545 .
Ba3 Ba3 Ba2 90.0 1_565 .
Ba1 Ba3 Ba2 130.58(2) 1_655 .
Se3 Sn4 Se5 94.30(5) 6_657 .
Se3 Sn4 Se8 105.28(4) 6_657 6_657
Se5 Sn4 Se8 114.71(4) . 6_657
Se3 Sn4 Se8 105.28(4) 6_657 6_647
Se5 Sn4 Se8 114.71(4) . 6_647
Se8 Sn4 Se8 118.40(6) 6_657 6_647
Se2 Sb5 Se6 92.59(4) . 7
Se2 Sb5 Se6 92.59(4) . .
Se6 Sb5 Se6 83.29(7) 7 .
Se2 Sb5 Se4 95.33(4) . 1_655
Se6 Sb5 Se4 165.20(5) 7 1_655
Se6 Sb5 Se4 83.88(4) . 1_655
Se2 Sb5 Se4 95.33(4) . 1_645
Se6 Sb5 Se4 83.88(4) 7 1_645
Se6 Sb5 Se4 165.20(5) . 1_645
Se4 Sb5 Se4 107.74(6) 1_655 1_645
Se1 Sb6 Se6 96.34(4) . .
Se1 Sb6 Se6 96.34(4) . 7
Se6 Sb6 Se6 87.45(7) . 7
Se1 Sb6 Se7 94.08(4) . 1_546
Se6 Sb6 Se7 167.23(6) . 1_546
Se6 Sb6 Se7 84.08(5) 7 1_546
Se1 Sb6 Se7 94.08(4) . 1_556
Se6 Sb6 Se7 84.08(5) . 1_556
Se6 Sb6 Se7 167.23(6) 7 1_556
Se7 Sb6 Se7 102.54(7) 1_546 1_556
Se1 Sb6 Ba1A 104.3(2) . 5_657
Se6 Sb6 Ba1A 131.66(10) . 5_657
Se6 Sb6 Ba1A 131.66(10) 7 5_657
Se7 Sb6 Ba1A 51.69(4) 1_546 5_657
Se7 Sb6 Ba1A 51.69(4) 1_556 5_657
Se1 Sb6 Ba1A 57.0(2) . 1_545
Se6 Sb6 Ba1A 153.3(2) . 1_545
Se6 Sb6 Ba1A 95.07(14) 7 1_545
Se7 Sb6 Ba1A 37.8(2) 1_546 1_545
Se7 Sb6 Ba1A 96.79(15) 1_556 1_545
Ba1A Sb6 Ba1A 63.3(4) 5_657 1_545
Se1 Sb6 Ba1A 57.0(2) . .
Se6 Sb6 Ba1A 95.07(14) . .
Se6 Sb6 Ba1A 153.3(2) 7 .
Se7 Sb6 Ba1A 96.79(15) 1_546 .
Se7 Sb6 Ba1A 37.8(2) 1_556 .
Ba1A Sb6 Ba1A 63.3(4) 5_657 .
Ba1A Sb6 Ba1A 71.3(2) 1_545 .
Sb6 Se1 Ba2 97.87(3) . 1_545
Sb6 Se1 Ba2 97.87(3) . .
Ba2 Se1 Ba2 86.96(3) 1_545 .
Sb6 Se1 Ba1A 81.5(3) . .
Ba2 Se1 Ba1A 179.3(3) 1_545 .
Ba2 Se1 Ba1A 93.13(17) . .
Sb6 Se1 Ba1A 81.5(3) . 1_545
Ba2 Se1 Ba1A 93.13(17) 1_545 1_545
Ba2 Se1 Ba1A 179.3(3) . 1_545
Ba1A Se1 Ba1A 86.8(3) . 1_545
Sb6 Se1 Ba1 97.04(3) . 1_545
Ba2 Se1 Ba1 91.667(19) 1_545 1_545
Ba2 Se1 Ba1 165.08(4) . 1_545
Ba1A Se1 Ba1 88.42(17) . 1_545
Ba1A Se1 Ba1 15.6(3) 1_545 1_545
Sb6 Se1 Ba1 97.04(3) . .
Ba2 Se1 Ba1 165.08(4) 1_545 .
Ba2 Se1 Ba1 91.667(19) . .
Ba1A Se1 Ba1 15.6(3) . .
Ba1A Se1 Ba1 88.42(17) 1_545 .
Ba1 Se1 Ba1 85.84(3) 1_545 .
Sb5 Se2 Ba3 95.81(3) . .
Sb5 Se2 Ba3 95.81(3) . 1_545
Ba3 Se2 Ba3 86.57(3) . 1_545
Sb5 Se2 Ba2 100.82(3) . 1_545
Ba3 Se2 Ba2 163.37(4) . 1_545
Ba3 Se2 Ba2 91.865(19) 1_545 1_545
Sb5 Se2 Ba2 100.82(3) . .
Ba3 Se2 Ba2 91.865(19) . .
Ba3 Se2 Ba2 163.37(4) 1_545 .
Ba2 Se2 Ba2 84.91(3) 1_545 .
Sn4 Se3 Ba1 101.07(4) 6_557 .
Sn4 Se3 Ba1 101.07(4) 6_557 1_545
Ba1 Se3 Ba1 88.06(4) . 1_545
Sn4 Se3 Ba3 87.34(4) 6_557 1_445
Ba1 Se3 Ba3 171.25(5) . 1_445
Ba1 Se3 Ba3 92.670(19) 1_545 1_445
Sn4 Se3 Ba3 87.34(4) 6_557 1_455
Ba1 Se3 Ba3 92.670(19) . 1_455
Ba1 Se3 Ba3 171.25(5) 1_545 1_455
Ba3 Se3 Ba3 85.30(3) 1_445 1_455
Sb5 Se4 Sb5 107.74(6) 1_455 1_465
Sb5 Se4 Ba3 92.40(4) 1_455 1_455
Sb5 Se4 Ba3 92.40(4) 1_465 1_455
Sb5 Se4 Ba1 126.13(3) 1_455 .
Sb5 Se4 Ba1 126.13(3) 1_465 .
Ba3 Se4 Ba1 86.33(4) 1_455 .
Sn4 Se5 Ba2 107.45(4) . .
Sn4 Se5 Ba2 107.45(4) . 1_545
Ba2 Se5 Ba2 85.17(3) . 1_545
Sn4 Se5 Ba3 85.74(3) . 6_547
Ba2 Se5 Ba3 166.40(4) . 6_547
Ba2 Se5 Ba3 94.148(19) 1_545 6_547
Sn4 Se5 Ba3 85.74(3) . 6_557
Ba2 Se5 Ba3 94.148(19) . 6_557
Ba2 Se5 Ba3 166.40(4) 1_545 6_557
Ba3 Se5 Ba3 83.33(3) 6_547 6_557
Se6 Se6 Sb6 133.72(3) 7_565 .
Se6 Se6 Sb5 131.65(3) 7_565 .
Sb6 Se6 Sb5 94.63(5) . .
Se6 Se6 Ba2 83.23(3) 7_565 .
Sb6 Se6 Ba2 93.48(5) . .
Sb5 Se6 Ba2 95.73(5) . .
Ba1A Se7 Sb6 94.1(2) 1_554 1_564
Ba1A Se7 Sb6 94.1(2) 1_554 1_554
Sb6 Se7 Sb6 102.54(7) 1_564 1_554
Ba1A Se7 Ba1A 95.4(4) 1_554 5_666
Sb6 Se7 Ba1A 80.8(2) 1_564 5_666
Sb6 Se7 Ba1A 169.7(3) 1_554 5_666
Ba1A Se7 Ba1A 95.4(4) 1_554 5_656
Sb6 Se7 Ba1A 169.7(3) 1_564 5_656
Sb6 Se7 Ba1A 80.8(2) 1_554 5_656
Ba1A Se7 Ba1A 94.4(4) 5_666 5_656
Ba1A Se7 Ba1 2.6(3) 1_554 1_554
Sb6 Se7 Ba1 92.47(4) 1_564 1_554
Sb6 Se7 Ba1 92.47(4) 1_554 1_554
Ba1A Se7 Ba1 97.1(3) 5_666 1_554
Ba1A Se7 Ba1 97.1(3) 5_656 1_554
Ba1A Se7 Ba1 110.3(2) 1_554 5_666
Sb6 Se7 Ba1 82.08(2) 1_564 5_666
Sb6 Se7 Ba1 154.89(6) 1_554 5_666
Ba1A Se7 Ba1 15.1(3) 5_666 5_666
Ba1A Se7 Ba1 90.9(2) 5_656 5_666
Ba1 Se7 Ba1 112.13(5) 1_554 5_666
Ba1A Se7 Ba1 110.3(2) 1_554 5_656
Sb6 Se7 Ba1 154.89(6) 1_564 5_656
Sb6 Se7 Ba1 82.08(2) 1_554 5_656
Ba1A Se7 Ba1 90.9(2) 5_666 5_656
Ba1A Se7 Ba1 15.1(3) 5_656 5_656
Ba1 Se7 Ba1 112.13(5) 1_554 5_656
Ba1 Se7 Ba1 83.93(4) 5_666 5_656
Sn4 Se8 Sn4 118.40(6) 6_557 6_567
Sn4 Se8 Ba3 105.39(4) 6_557 6_557
Sn4 Se8 Ba3 105.39(4) 6_567 6_557
Sn4 Se8 Ba2 116.57(4) 6_557 .
Sn4 Se8 Ba2 116.57(4) 6_567 .
Ba3 Se8 Ba2 87.92(4) 6_557 .
Ba1 Ba1A Se7 170.4(12) . 1_556
Ba1 Ba1A Se7 101.8(6) . 5_666
Se7 Ba1A Se7 84.6(4) 1_556 5_666
Ba1 Ba1A Se7 101.8(6) . 5_656
Se7 Ba1A Se7 84.6(4) 1_556 5_656
Se7 Ba1A Se7 94.4(4) 5_666 5_656
Ba1 Ba1A Se1 84.0(7) . 1_565
Se7 Ba1A Se1 89.1(3) 1_556 1_565
Se7 Ba1A Se1 89.06(5) 5_666 1_565
Se7 Ba1A Se1 172.5(5) 5_656 1_565
Ba1 Ba1A Se1 84.0(7) . .
Se7 Ba1A Se1 89.1(3) 1_556 .
Se7 Ba1A Se1 172.5(5) 5_666 .
Se7 Ba1A Se1 89.06(5) 5_656 .
Se1 Ba1A Se1 86.8(3) 1_565 .
Ba1 Ba1A Sb6 100.8(9) . 5_657
Se7 Ba1A Sb6 88.8(5) 1_556 5_657
Se7 Ba1A Sb6 47.6(2) 5_666 5_657
Se7 Ba1A Sb6 47.6(2) 5_656 5_657
Se1 Ba1A Sb6 136.56(18) 1_565 5_657
Se1 Ba1A Sb6 136.56(18) . 5_657
Ba1 Ba1A Sb6 125.5(8) . 1_565
Se7 Ba1A Sb6 48.14(19) 1_556 1_565
Se7 Ba1A Sb6 79.78(19) 5_666 1_565
Se7 Ba1A Sb6 132.6(5) 5_656 1_565
Se1 Ba1A Sb6 41.56(12) 1_565 1_565
Se1 Ba1A Sb6 93.0(3) . 1_565
Sb6 Ba1A Sb6 116.7(4) 5_657 1_565
Ba1 Ba1A Sb6 125.5(8) . .
Se7 Ba1A Sb6 48.14(19) 1_556 .
Se7 Ba1A Sb6 132.6(5) 5_666 .
Se7 Ba1A Sb6 79.78(19) 5_656 .
Se1 Ba1A Sb6 93.0(3) 1_565 .
Se1 Ba1A Sb6 41.56(12) . .
Sb6 Ba1A Sb6 116.7(4) 5_657 .
Sb6 Ba1A Sb6 71.3(2) 1_565 .
Ba1 Ba1A Ba1A 137.1(7) . 5_667
Se7 Ba1A Ba1A 49.0(4) 1_556 5_667
Se7 Ba1A Ba1A 35.67(16) 5_666 5_667
Se7 Ba1A Ba1A 90.2(5) 5_656 5_667
Se1 Ba1A Ba1A 88.7(2) 1_565 5_667
Se1 Ba1A Ba1A 137.9(6) . 5_667
Sb6 Ba1A Ba1A 58.4(3) 5_657 5_667
Sb6 Ba1A Ba1A 58.3(3) 1_565 5_667
Sb6 Ba1A Ba1A 97.0(5) . 5_667
Ba1 Ba1A Ba1A 137.1(7) . 5_657
Se7 Ba1A Ba1A 49.0(4) 1_556 5_657
Se7 Ba1A Ba1A 90.2(5) 5_666 5_657
Se7 Ba1A Ba1A 35.67(16) 5_656 5_657
Se1 Ba1A Ba1A 137.9(6) 1_565 5_657
Se1 Ba1A Ba1A 88.7(2) . 5_657
Sb6 Ba1A Ba1A 58.4(3) 5_657 5_657
Sb6 Ba1A Ba1A 97.0(5) 1_565 5_657
Sb6 Ba1A Ba1A 58.3(3) . 5_657
Ba1A Ba1A Ba1A 67.5(5) 5_667 5_657
Ba1 Ba1A Ba1A 90.000(6) . 1_565
Se7 Ba1A Ba1A 90.000(4) 1_556 1_565
Se7 Ba1A Ba1A 42.8(2) 5_666 1_565
Se7 Ba1A Ba1A 137.2(2) 5_656 1_565
Se1 Ba1A Ba1A 46.61(17) 1_565 1_565
Se1 Ba1A Ba1A 133.39(17) . 1_565
Sb6 Ba1A Ba1A 90.0 5_657 1_565
Sb6 Ba1A Ba1A 54.37(12) 1_565 1_565
Sb6 Ba1A Ba1A 125.63(12) . 1_565
Ba1A Ba1A Ba1A 56.2(3) 5_667 1_565
Ba1A Ba1A Ba1A 123.8(3) 5_657 1_565

loop_
_geom_bond_atom_site_label_1
_geom_bond_atom_site_label_2
_geom_bond_distance
_geom_bond_site_symmetry_2
Ba1 Ba1A 0.903(16) .
Ba1 Se3 3.2737(11) .
Ba1 Se3 3.2737(11) 1_565
Ba1 Se7 3.292(2) 1_556
Ba1 Se1 3.3414(10) 1_565
Ba1 Se1 3.3414(10) .
Ba1 Se7 3.4029(14) 5_666
Ba1 Se7 3.4029(14) 5_656
Ba1 Se4 3.6927(18) .
Ba1 Ba1 4.5509(9) 1_565
Ba1 Ba1 4.5509(9) 1_545
Ba1 Ba1A 4.640(3) 1_565
Ba2 Se1 3.3068(10) .
Ba2 Se1 3.3068(10) 1_565
Ba2 Se5 3.3628(10) .
Ba2 Se5 3.3628(10) 1_565
Ba2 Se2 3.3709(10) 1_565
Ba2 Se2 3.3709(10) .
Ba2 Se6 3.4222(17) .
Ba2 Se6 3.4222(17) 7_565
Ba2 Se8 3.7507(17) .
Ba2 Ba2 4.5509(9) 1_545
Ba2 Ba2 4.5509(9) 1_565
Ba3 Se4 3.3091(17) 1_655
Ba3 Se2 3.3188(10) .
Ba3 Se2 3.3188(10) 1_565
Ba3 Se3 3.3587(11) 1_665
Ba3 Se3 3.3587(11) 1_655
Ba3 Se8 3.3981(17) 6_657
Ba3 Se5 3.4229(10) 6_657
Ba3 Se5 3.4229(10) 6_667
Ba3 Ba3 4.5509(9) 1_545
Ba3 Ba3 4.5509(9) 1_565
Ba3 Ba1 4.7982(12) 1_655
Sn4 Se3 2.5217(18) 6_657
Sn4 Se5 2.5353(15) .
Sn4 Se8 2.6491(10) 6_657
Sn4 Se8 2.6491(10) 6_647
Sb5 Se2 2.6246(14) .
Sb5 Se6 2.8172(18) 7
Sb5 Se6 2.8172(17) .
Sb5 Se4 2.8172(11) 1_655
Sb5 Se4 2.8172(11) 1_645
Sb6 Se1 2.6203(14) .
Sb6 Se6 2.7085(17) .
Sb6 Se6 2.7085(17) 7
Sb6 Se7 2.9168(14) 1_546
Sb6 Se7 2.9168(14) 1_556
Sb6 Ba1A 3.901(15) 5_657
Sb6 Ba1A 3.906(11) 1_545
Sb6 Ba1A 3.906(11) .
Se1 Ba2 3.3068(10) 1_545
Se1 Ba1A 3.313(10) .
Se1 Ba1A 3.313(11) 1_545
Se1 Ba1 3.3414(10) 1_545
Se2 Ba3 3.3188(10) 1_545
Se2 Ba2 3.3709(10) 1_545
Se3 Sn4 2.5217(18) 6_557
Se3 Ba1 3.2737(11) 1_545
Se3 Ba3 3.3587(11) 1_445
Se3 Ba3 3.3587(11) 1_455
Se4 Sb5 2.8172(11) 1_455
Se4 Sb5 2.8172(11) 1_465
Se4 Ba3 3.3091(17) 1_455
Se5 Ba2 3.3628(10) 1_545
Se5 Ba3 3.4229(10) 6_547
Se5 Ba3 3.4229(10) 6_557
Se6 Se6 0.807(3) 7_565
Se7 Ba1A 2.398(16) 1_554
Se7 Sb6 2.9168(14) 1_564
Se7 Sb6 2.9168(14) 1_554
Se7 Ba1A 3.102(10) 5_666
Se7 Ba1A 3.102(10) 5_656
Se7 Ba1 3.292(2) 1_554
Se7 Ba1 3.4029(14) 5_666
Se7 Ba1 3.4029(14) 5_656
Se8 Sn4 2.6491(10) 6_557
Se8 Sn4 2.6491(10) 6_567
Se8 Ba3 3.3981(17) 6_557
Ba1A Se7 2.398(16) 1_556
Ba1A Se7 3.102(10) 5_666
Ba1A Se7 3.102(10) 5_656
Ba1A Se1 3.313(10) 1_565
Ba1A Sb6 3.901(15) 5_657
Ba1A Sb6 3.906(11) 1_565
Ba1A Ba1A 4.09(3) 5_667
Ba1A Ba1A 4.09(3) 5_657
Ba1A Ba1A 4.5509(9) 1_565
